data_4333384
loop_
_publ_author_name
'Mandal, Sukhendu'
'Chandra, Manabendra'
'Natarajan, Srinivasan'

_publ_section_title
;
 Synthesis, Structure, and Upconversion Studies on Organically Templated
 Uranium Phosphites
;
_journal_issue 19
_journal_name_full 'Inorganic Chemistry'
_journal_page_first 7935
_journal_page_last 7943
_journal_paper_doi 10.1021/ic700866f
_journal_volume 46
_journal_year 2007
_chemical_formula_sum 'C2 H7 F N O5 P U'
_chemical_formula_weight 413.08
_chemical_name_common 'Uranium Phosphite'
_chemical_name_systematic
;
 ?
;
_space_group_IT_number 2
_symmetry_cell_setting triclinic
_symmetry_space_group_name_Hall '-P 1'
_symmetry_space_group_name_H-M 'P -1'
_atom_sites_solution_hydrogens geom
_atom_sites_solution_primary direct
_atom_sites_solution_secondary difmap
_audit_creation_method SHELXL-97
_cell_angle_alpha 103.186(4)
_cell_angle_beta 111.028(4)
_cell_angle_gamma 97.386(4)
_cell_formula_units_Z 2
_cell_length_a 6.725(2)
_cell_length_b 6.901(2)
_cell_length_c 9.272(3)
_cell_measurement_reflns_used 1341
_cell_measurement_temperature 293(2)
_cell_measurement_theta_max 25.35
_cell_measurement_theta_min 2.46
_cell_volume 380.4(2)
_computing_cell_refinement SMART
_computing_data_collection 'SMART (Bruker, 2000)'
_computing_data_reduction 'SAINT (Bruker, 2000)'
_computing_molecular_graphics 'Ortep-3 for Windows (Farrugia, 1997) and CAMERON (Watkin et al., 1993)'
_computing_publication_material 'PLATON (Spek, 1990)'
_computing_structure_refinement 'SHELXL-97 (Sheldrick, 1997)'
_computing_structure_solution 'SIR92 (Altomare et al., 1993)'
_diffrn_ambient_temperature 293(2)
_diffrn_measured_fraction_theta_full 0.961
_diffrn_measured_fraction_theta_max 0.960
_diffrn_measurement_device_type 'Bruker SMART CCD area detector'
_diffrn_measurement_method '\f and \w scans'
_diffrn_radiation_monochromator graphite
_diffrn_radiation_source 'fine-focus sealed tube'
_diffrn_radiation_type MoK\a
_diffrn_radiation_wavelength 0.71073
_diffrn_reflns_av_R_equivalents 0.0391
_diffrn_reflns_av_sigmaI/netI 0.0453
_diffrn_reflns_limit_h_max 8
_diffrn_reflns_limit_h_min -8
_diffrn_reflns_limit_k_max 8
_diffrn_reflns_limit_k_min -8
_diffrn_reflns_limit_l_max 11
_diffrn_reflns_limit_l_min -11
_diffrn_reflns_number 3504
_diffrn_reflns_theta_full 25.00
_diffrn_reflns_theta_max 25.35
_diffrn_reflns_theta_min 2.46
_exptl_absorpt_coefficient_mu 21.540
_exptl_absorpt_correction_T_max 0.2776
_exptl_absorpt_correction_T_min 0.1126
_exptl_absorpt_correction_type multi-scan
_exptl_crystal_colour yellow
_exptl_crystal_density_diffrn 3.606
_exptl_crystal_density_method 'not measured'
_exptl_crystal_description 'plate like'
_exptl_crystal_F_000 364
_exptl_crystal_size_max 0.18
_exptl_crystal_size_mid 0.10
_exptl_crystal_size_min 0.08
_refine_diff_density_max 2.799
_refine_diff_density_min -1.602
_refine_diff_density_rms 0.359
_refine_ls_extinction_method none
_refine_ls_goodness_of_fit_ref 1.083
_refine_ls_hydrogen_treatment mixed
_refine_ls_matrix_type full
_refine_ls_number_parameters 100
_refine_ls_number_reflns 1341
_refine_ls_number_restraints 0
_refine_ls_restrained_S_all 1.083
_refine_ls_R_factor_all 0.0356
_refine_ls_R_factor_gt 0.0349
_refine_ls_shift/su_max 0.000
_refine_ls_shift/su_mean 0.000
_refine_ls_structure_factor_coef Fsqd
_refine_ls_weighting_details 'calc w=1/[\s^2^(Fo^2^)+(0.0523P)^2^+6.2015P] where P=(Fo^2^+2Fc^2^)/3'
_refine_ls_weighting_scheme calc
_refine_ls_wR_factor_gt 0.0976
_refine_ls_wR_factor_ref 0.0981
_reflns_number_gt 1311
_reflns_number_total 1341
_reflns_threshold_expression >2sigma(I)
_cod_data_source_file ic700866fsup1.cif
_cod_data_source_block compound3
_cod_depositor_comments
;
The following automatic conversions were performed:

'_symmetry_cell_setting' value 'Triclinic' changed to 'triclinic'
according to /home/saulius/struct/CIF-dictionaries/cif_core.dic
dictionary named 'cif_core.dic' version 2.4.2 from 2011-04-26.

Automatic conversion script
Id: cif_fix_values 1891 2012-01-12 08:04:46Z andrius 
;
_cod_original_formula_sum C2H7F1N1O5P1U1
_cod_database_code 4333384

loop_
_symmetry_equiv_pos_as_xyz
'x, y, z'
'-x, -y, -z'

loop_
_atom_site_label
_atom_site_type_symbol
_atom_site_fract_x
_atom_site_fract_y
_atom_site_fract_z
_atom_site_U_iso_or_equiv
_atom_site_adp_type
_atom_site_occupancy
_atom_site_symmetry_multiplicity
_atom_site_calc_flag
_atom_site_refinement_flags
U1 U 0.80909(6) 0.38129(5) 0.75907(4) 0.01847(19) Uani 1 1 d .
P1 P 0.6799(5) 0.8265(4) 0.5985(3) 0.0204(6) Uani 1 1 d .
H10 H 0.7476 0.8436 0.5233 0.024 Uiso 1 1 calc R
O1 O 1.0441(15) 0.3709(14) 0.7154(13) 0.036(2) Uani 1 1 d .
O2 O 0.5846(14) 0.3922(14) 0.8158(11) 0.0288(19) Uani 1 1 d .
O3 O 0.7664(15) 0.6654(13) 0.6740(12) 0.037(2) Uani 1 1 d .
O4 O 0.4336(13) 0.7704(12) 0.5056(10) 0.0279(18) Uani 1 1 d .
O5 O 0.7571(14) 1.0300(11) 0.7369(9) 0.0244(17) Uani 1 1 d .
F1 F 0.9994(11) 0.6793(10) 0.9893(7) 0.0296(16) Uani 1 1 d .
N1 N 0.3303(16) 1.0937(16) 1.0199(13) 0.030(2) Uani 1 1 d .
H1 H 0.2489 1.1869 1.0041 0.036 Uiso 1 1 calc R
H2 H 0.2859 1.0219 1.0770 0.036 Uiso 1 1 calc R
C2 C 0.439(2) 0.7998(19) 0.8863(17) 0.034(3) Uani 1 1 d .
H5 H 0.3932 0.7146 0.9441 0.041 Uiso 1 1 calc R
H6 H 0.4221 0.7114 0.7831 0.041 Uiso 1 1 calc R
C1 C 0.292(2) 0.950(2) 0.8573(15) 0.032(3) Uani 1 1 d .
H3 H 0.3261 1.0268 0.7904 0.038 Uiso 1 1 calc R
H4 H 0.1393 0.8763 0.8018 0.038 Uiso 1 1 calc R

loop_
_atom_site_aniso_label
_atom_site_aniso_U_11
_atom_site_aniso_U_22
_atom_site_aniso_U_33
_atom_site_aniso_U_23
_atom_site_aniso_U_13
_atom_site_aniso_U_12
U1 0.0176(3) 0.0170(3) 0.0134(3) 0.00294(17) -0.00085(19) 0.00311(16)
P1 0.0238(15) 0.0175(13) 0.0137(13) 0.0044(10) 0.0012(11) 0.0033(10)
O1 0.027(5) 0.039(5) 0.043(6) 0.010(4) 0.015(4) 0.010(4)
O2 0.022(4) 0.036(5) 0.028(5) 0.009(4) 0.008(4) 0.009(4)
O3 0.032(5) 0.022(4) 0.044(6) 0.014(4) 0.000(4) 0.005(3)
O4 0.024(4) 0.027(4) 0.026(5) 0.008(3) 0.002(4) 0.005(3)
O5 0.031(4) 0.022(4) 0.013(4) 0.002(3) 0.003(3) 0.002(3)
F1 0.033(4) 0.025(3) 0.011(3) 0.001(3) -0.010(3) 0.005(3)
N1 0.022(5) 0.040(6) 0.032(6) 0.018(5) 0.010(4) 0.015(4)
C2 0.042(8) 0.025(6) 0.036(7) 0.009(5) 0.017(6) 0.006(5)
C1 0.030(7) 0.043(7) 0.022(6) 0.008(5) 0.009(5) 0.010(5)

loop_
_atom_type_symbol
_atom_type_description
_atom_type_scat_dispersion_real
_atom_type_scat_dispersion_imag
_atom_type_scat_source
C C 0.0033 0.0016 'International Tables Vol C Tables 4.2.6.8 and 6.1.1.4'
H H 0.0000 0.0000 'International Tables Vol C Tables 4.2.6.8 and 6.1.1.4'
N N 0.0061 0.0033 'International Tables Vol C Tables 4.2.6.8 and 6.1.1.4'
O O 0.0106 0.0060 'International Tables Vol C Tables 4.2.6.8 and 6.1.1.4'
F F 0.0171 0.0103 'International Tables Vol C Tables 4.2.6.8 and 6.1.1.4'
P P 0.1023 0.0942 'International Tables Vol C Tables 4.2.6.8 and 6.1.1.4'
U U -9.6767 9.6646 'International Tables Vol C Tables 4.2.6.8 and 6.1.1.4'

loop_
_geom_angle_atom_site_label_1
_geom_angle_atom_site_label_2
_geom_angle_atom_site_label_3
_geom_angle
_geom_angle_site_symmetry_1
_geom_angle_site_symmetry_3
O1 U1 O2 176.3(4) . .
O1 U1 O3 91.5(4) . .
O2 U1 O3 90.6(4) . .
O1 U1 O4 94.2(4) . 2_666
O2 U1 O4 89.3(4) . 2_666
O3 U1 O4 80.0(3) . 2_666
O1 U1 O5 89.5(4) . 1_545
O2 U1 O5 89.7(4) . 1_545
O3 U1 O5 156.9(3) . 1_545
O4 U1 O5 76.9(3) 2_666 1_545
O1 U1 F1 88.9(4) . 2_767
O2 U1 F1 87.4(3) . 2_767
O3 U1 F1 135.3(3) . 2_767
O4 U1 F1 144.6(3) 2_666 2_767
O5 U1 F1 67.8(2) 1_545 2_767
O1 U1 F1 92.6(4) . .
O2 U1 F1 85.1(3) . .
O3 U1 F1 71.7(3) . .
O4 U1 F1 151.0(3) 2_666 .
O5 U1 F1 131.3(2) 1_545 .
F1 U1 F1 63.6(3) 2_767 .
O1 U1 U1 90.9(3) . 2_767
O2 U1 U1 85.6(3) . 2_767
O3 U1 U1 103.3(2) . 2_767
O4 U1 U1 173.9(2) 2_666 2_767
O5 U1 U1 99.71(19) 1_545 2_767
F1 U1 U1 31.95(15) 2_767 2_767
F1 U1 U1 31.70(15) . 2_767
O3 P1 O4 113.2(5) . .
O3 P1 O5 107.1(5) . .
O4 P1 O5 111.8(5) . .
P1 O3 U1 166.0(6) . .
P1 O4 U1 136.6(5) . 2_666
P1 O5 U1 136.6(4) . 1_565
U1 F1 U1 116.4(3) 2_767 .
C2 N1 C1 112.5(10) 2_677 .
N1 C2 C1 111.6(11) 2_677 .
N1 C1 C2 108.2(10) . .

loop_
_geom_bond_atom_site_label_1
_geom_bond_atom_site_label_2
_geom_bond_distance
_geom_bond_site_symmetry_2
U1 O1 1.772(9) .
U1 O2 1.773(9) .
U1 O3 2.288(8) .
U1 O4 2.301(8) 2_666
U1 O5 2.354(8) 1_545
U1 F1 2.388(6) 2_767
U1 F1 2.405(6) .
U1 U1 4.0726(14) 2_767
P1 O3 1.515(9) .
P1 O4 1.515(9) .
P1 O5 1.549(8) .
O4 U1 2.301(8) 2_666
O5 U1 2.354(8) 1_565
F1 U1 2.388(6) 2_767
N1 C2 1.469(17) 2_677
N1 C1 1.516(16) .
C2 N1 1.469(17) 2_677
C2 C1 1.523(18) .
